data_4111934
loop_
_publ_author_name
'Devarajulu Sureshkumar'
'Srinivasa Murthy Koutha'
'Srinivasan Chandrasekaran'

_publ_section_title
;
 Chemistry of Tetrathiomolybdate: Aziridine Ring Opening Reactions and
 Facile Synthesis of Interesting Sulfur Heterocycles
;
_journal_name_full 'Journal of the American Chemical Society'
_journal_page_first 12760
_journal_page_last 12761
_journal_paper_doi 10.1021/ja052969z
_journal_volume 127
_journal_year 2005
_chemical_absolute_configuration syn
_chemical_compound_source 'see text'
_chemical_formula_moiety 'C23 H30 N2 O6 S3'
_chemical_formula_structural 'C23 H30 N2 O6 S3'
_chemical_formula_sum 'C23 H30 N2 O6 S3'
_chemical_formula_weight 526.70
_chemical_name_common 'Diamino thiepane'
_chemical_name_systematic
;
N1-((3aR,4R,8R,8aR)-2,2-dimethyl-8-[(4-methylphenyl)sulfonyl]
aminoperhydrothiepino[4,5-d][1,3]dioxol-4-yl)-4-methyl-1-benzenesulfonamide
;
_space_group_IT_number 4
_symmetry_cell_setting monoclinic
_symmetry_Int_Tables_number 4
_symmetry_space_group_name_Hall 'P 2yb'
_symmetry_space_group_name_H-M 'P 1 21 1'
_atom_sites_solution_hydrogens geom
_atom_sites_solution_primary direct
_atom_sites_solution_secondary difmap
_cell_angle_alpha 90
_cell_angle_beta 109.232(9)
_cell_angle_gamma 90
_cell_formula_units_Z 2
_cell_length_a 9.941(6)
_cell_length_b 9.161(5)
_cell_length_c 15.046(9)
_cell_measurement_reflns_used 600
_cell_measurement_temperature 296(2)
_cell_measurement_theta_max 25.05
_cell_measurement_theta_min 1.43
_cell_volume 1293.8(13)
_computing_cell_refinement SMART
_computing_data_collection 'SMART (Bruker, 1998)'
_computing_data_reduction 'SAINT (Bruker, 1998)'
_computing_molecular_graphics 'Ortep-3 for Windows (Farrugia, 1997) and CAMERON (Watkin et al., 1993)'
_computing_publication_material 'PLATON (Spek, 2003)'
_computing_structure_refinement 'SHELXL-97 (Sheldrick, 1997)'
_computing_structure_solution 'SIR92 (Altomare et al., 1993)'
_diffrn_ambient_temperature 296(2)
_diffrn_measured_fraction_theta_full 0.999
_diffrn_measured_fraction_theta_max 0.998
_diffrn_measurement_device_type 'Bruker SMART CCD area detector'
_diffrn_measurement_method '\f and \w scans'
_diffrn_radiation_monochromator graphite
_diffrn_radiation_source 'fine-focus sealed tube'
_diffrn_radiation_type MoK\a
_diffrn_radiation_wavelength 0.71073
_diffrn_reflns_av_R_equivalents 0.0192
_diffrn_reflns_av_sigmaI/netI 0.0303
_diffrn_reflns_limit_h_max 12
_diffrn_reflns_limit_h_min -11
_diffrn_reflns_limit_k_max 11
_diffrn_reflns_limit_k_min -11
_diffrn_reflns_limit_l_max 18
_diffrn_reflns_limit_l_min -18
_diffrn_reflns_number 9715
_diffrn_reflns_reduction_process
;
 ?
;
_diffrn_reflns_theta_full 25.00
_diffrn_reflns_theta_max 25.50
_diffrn_reflns_theta_min 1.43
_exptl_absorpt_coefficient_mu 0.327
_exptl_absorpt_correction_T_max 0.9756
_exptl_absorpt_correction_T_min 0.8510
_exptl_absorpt_correction_type multi-scan
_exptl_absorpt_process_details '(SADABS; Sheldrick, 1997)'
_exptl_crystal_colour colorless
_exptl_crystal_density_diffrn 1.352
_exptl_crystal_density_method 'Not Measured'
_exptl_crystal_description block
_exptl_crystal_F_000 556
_exptl_crystal_size_max 0.10
_exptl_crystal_size_mid 0.08
_exptl_crystal_size_min 0.08
_refine_diff_density_max 0.286
_refine_diff_density_min -0.258
_refine_diff_density_rms 0.045
_refine_ls_abs_structure_details 'Flack H D (1983), Acta Cryst. A39, 876-881'
_refine_ls_abs_structure_Flack 0.05(7)
_refine_ls_extinction_method none
_refine_ls_goodness_of_fit_ref 1.046
_refine_ls_hydrogen_treatment constr
_refine_ls_matrix_type full
_refine_ls_number_parameters 311
_refine_ls_number_reflns 4690
_refine_ls_number_restraints 1
_refine_ls_restrained_S_all 1.046
_refine_ls_R_factor_all 0.0474
_refine_ls_R_factor_gt 0.0401
_refine_ls_shift/su_max 0.001
_refine_ls_shift/su_mean 0.000
_refine_ls_structure_factor_coef Fsqd
_refine_ls_weighting_details 'calc w=1/[\s^2^(Fo^2^)+(0.0500P)^2^+0.2171P] where P=(Fo^2^+2Fc^2^)/3'
_refine_ls_weighting_scheme calc
_refine_ls_wR_factor_gt 0.0927
_refine_ls_wR_factor_ref 0.0955
_reflns_number_gt 4160
_reflns_number_total 4690
_reflns_threshold_expression I>2sigma(I)
_cod_data_source_file ja052969zsi20050506_083554_13.cif
_cod_data_source_block compound27
_cod_original_cell_volume 1293.7(13)
_cod_original_sg_symbol_H-M 'P 21'
_cod_database_code 4111934

loop_
_symmetry_equiv_pos_site_id
_symmetry_equiv_pos_as_xyz
1 x,y,z
2 -x,1/2+y,-z

loop_
_atom_site_label
_atom_site_type_symbol
_atom_site_fract_x
_atom_site_fract_y
_atom_site_fract_z
_atom_site_U_iso_or_equiv
_atom_site_adp_type
_atom_site_occupancy
_atom_site_symmetry_multiplicity
_atom_site_calc_flag
_atom_site_refinement_flags
C23 C 0.3423(8) 0.7804(6) 0.2974(6) 0.164(3) Uani 1 1 d .
H23A H 0.2770 0.7008 0.2913 0.197 Uiso 1 1 calc R
H23B H 0.2898 0.8688 0.2758 0.197 Uiso 1 1 calc R
H23C H 0.4000 0.7912 0.3622 0.197 Uiso 1 1 calc R
S2 S 0.73116(7) 0.32225(7) 0.43444(5) 0.04290(17) Uani 1 1 d .
S3 S 0.69842(9) 1.15761(9) 0.13955(5) 0.0548(2) Uani 1 1 d .
S1 S 0.96944(9) 0.67297(10) 0.28940(7) 0.0674(2) Uani 1 1 d .
O1 O 0.7788(2) 0.1810(2) 0.41580(14) 0.0506(5) Uani 1 1 d .
O2 O 0.7946(2) 0.3879(2) 0.52395(14) 0.0590(6) Uani 1 1 d .
C7 C 0.5457(3) 0.3087(3) 0.41318(19) 0.0438(6) Uani 1 1 d .
O6 O 0.5204(2) 0.6319(2) 0.28051(19) 0.0731(7) Uani 1 1 d .
N2 N 0.7563(3) 0.4301(3) 0.35787(17) 0.0459(6) Uani 1 1 d .
H2N H 0.7657 0.3933 0.3076 0.055 Uiso 1 1 calc R
C14 C 0.5118(3) 1.1657(4) 0.0919(2) 0.0541(7) Uani 1 1 d .
N1 N 0.7411(3) 1.0549(3) 0.23008(18) 0.0533(6) Uani 1 1 d .
H1N H 0.7567 1.0966 0.2838 0.064 Uiso 1 1 calc R
O4 O 0.7458(3) 1.3009(2) 0.17497(17) 0.0681(6) Uani 1 1 d .
C5 C 0.7562(3) 0.8956(3) 0.2300(2) 0.0459(7) Uani 1 1 d .
H5 H 0.7188 0.8609 0.1649 0.055 Uiso 1 1 calc R
C4 C 0.6680(3) 0.8291(3) 0.2848(2) 0.0462(6) Uani 1 1 d .
H4 H 0.7044 0.8632 0.3501 0.055 Uiso 1 1 calc R
O5 O 0.5243(2) 0.8716(2) 0.24457(19) 0.0684(7) Uani 1 1 d .
O3 O 0.7494(3) 1.0904(3) 0.07151(17) 0.0714(7) Uani 1 1 d .
C3 C 0.6621(3) 0.6619(3) 0.28384(19) 0.0440(6) Uani 1 1 d .
H3 H 0.6776 0.6245 0.2270 0.053 Uiso 1 1 calc R
C2 C 0.7640(3) 0.5895(3) 0.3698(2) 0.0432(6) Uani 1 1 d .
H2 H 0.7336 0.6136 0.4238 0.052 Uiso 1 1 calc R
C12 C 0.4777(4) 0.4113(4) 0.4492(2) 0.0629(9) Uani 1 1 d .
H12 H 0.5288 0.4878 0.4855 0.075 Uiso 1 1 calc R
C6 C 0.9163(3) 0.8626(3) 0.2684(3) 0.0607(9) Uani 1 1 d .
H6A H 0.9563 0.9152 0.3272 0.073 Uiso 1 1 calc R
H6B H 0.9595 0.9022 0.2244 0.073 Uiso 1 1 calc R
C1 C 0.9175(3) 0.6445(4) 0.3912(2) 0.0596(8) Uani 1 1 d .
H1A H 0.9821 0.5744 0.4319 0.072 Uiso 1 1 calc R
H1B H 0.9280 0.7358 0.4255 0.072 Uiso 1 1 calc R
C15 C 0.4368(4) 1.0681(4) 0.0242(2) 0.0701(9) Uani 1 1 d .
H15 H 0.4852 0.9969 0.0027 0.084 Uiso 1 1 calc R
C8 C 0.4700(3) 0.1966(3) 0.3593(2) 0.0575(8) Uani 1 1 d .
H8 H 0.5157 0.1263 0.3350 0.069 Uiso 1 1 calc R
C19 C 0.4385(5) 1.2700(4) 0.1241(3) 0.0746(11) Uani 1 1 d .
H19 H 0.4876 1.3363 0.1702 0.090 Uiso 1 1 calc R
C22 C 0.4339(3) 0.7506(3) 0.2407(2) 0.0515(7) Uani 1 1 d .
C10 C 0.2541(3) 0.2897(4) 0.3774(3) 0.0608(9) Uani 1 1 d .
C17 C 0.2146(4) 1.1765(5) 0.0193(3) 0.0789(10) Uani 1 1 d .
C9 C 0.3248(3) 0.1898(4) 0.3416(3) 0.0694(10) Uani 1 1 d .
H9 H 0.2732 0.1147 0.3040 0.083 Uiso 1 1 calc R
C18 C 0.2918(5) 1.2749(5) 0.0873(3) 0.0918(13) Uani 1 1 d .
H18 H 0.2432 1.3461 0.1087 0.110 Uiso 1 1 calc R
C11 C 0.3325(4) 0.4003(4) 0.4312(3) 0.0737(10) Uani 1 1 d .
H11 H 0.2869 0.4697 0.4562 0.088 Uiso 1 1 calc R
C16 C 0.2899(4) 1.0755(5) -0.0121(3) 0.0800(11) Uani 1 1 d .
H16 H 0.2410 1.0102 -0.0589 0.096 Uiso 1 1 calc R
C13 C 0.0949(4) 0.2780(5) 0.3576(4) 0.0969(15) Uani 1 1 d .
H13A H 0.0703 0.3245 0.4073 0.116 Uiso 1 1 calc R
H13B H 0.0679 0.1770 0.3540 0.116 Uiso 1 1 calc R
H13C H 0.0455 0.3251 0.2989 0.116 Uiso 1 1 calc R
C21 C 0.3538(7) 0.7211(6) 0.1407(4) 0.152(3) Uani 1 1 d .
H21A H 0.3930 0.6367 0.1203 0.182 Uiso 1 1 calc R
H21B H 0.3609 0.8038 0.1033 0.182 Uiso 1 1 calc R
H21C H 0.2556 0.7036 0.1334 0.182 Uiso 1 1 calc R
C20 C 0.0537(5) 1.1827(8) -0.0193(4) 0.1225(18) Uani 1 1 d .
H20A H 0.0211 1.1394 -0.0808 0.147 Uiso 1 1 calc R
H20B H 0.0231 1.2826 -0.0233 0.147 Uiso 1 1 calc R
H20C H 0.0148 1.1301 0.0218 0.147 Uiso 1 1 calc R

loop_
_atom_site_aniso_label
_atom_site_aniso_U_11
_atom_site_aniso_U_22
_atom_site_aniso_U_33
_atom_site_aniso_U_23
_atom_site_aniso_U_13
_atom_site_aniso_U_12
C23 0.208(7) 0.083(4) 0.294(9) -0.031(5) 0.209(7) -0.025(4)
S2 0.0379(3) 0.0433(4) 0.0441(4) 0.0066(3) 0.0090(3) 0.0035(3)
S3 0.0672(5) 0.0480(4) 0.0510(4) 0.0061(4) 0.0219(4) -0.0052(4)
S1 0.0458(4) 0.0529(4) 0.1097(7) 0.0009(5) 0.0341(4) -0.0002(4)
O1 0.0455(11) 0.0448(11) 0.0613(12) 0.0120(10) 0.0172(9) 0.0100(10)
O2 0.0552(13) 0.0667(14) 0.0472(12) 0.0040(10) 0.0060(10) -0.0012(11)
C7 0.0433(15) 0.0431(15) 0.0449(14) 0.0088(13) 0.0144(12) 0.0013(13)
O6 0.0333(11) 0.0633(16) 0.118(2) 0.0333(14) 0.0181(12) -0.0004(10)
N2 0.0507(14) 0.0410(13) 0.0488(14) 0.0007(10) 0.0201(11) 0.0002(11)
C14 0.0704(19) 0.0460(15) 0.0456(15) 0.0066(15) 0.0187(14) 0.0037(17)
N1 0.0698(17) 0.0410(13) 0.0464(14) 0.0001(11) 0.0153(12) -0.0028(12)
O4 0.0827(16) 0.0456(13) 0.0716(14) 0.0091(11) 0.0197(12) -0.0143(11)
C5 0.0529(17) 0.0384(15) 0.0476(16) -0.0017(13) 0.0183(14) -0.0031(13)
C4 0.0425(15) 0.0461(15) 0.0501(15) 0.0034(14) 0.0154(12) -0.0011(14)
O5 0.0414(12) 0.0567(14) 0.1035(18) 0.0242(12) 0.0190(12) 0.0066(10)
O3 0.0834(17) 0.0784(16) 0.0618(15) 0.0037(12) 0.0369(13) 0.0007(13)
C3 0.0327(13) 0.0440(14) 0.0546(15) 0.0033(15) 0.0135(11) -0.0003(13)
C2 0.0417(15) 0.0376(14) 0.0493(16) 0.0026(12) 0.0134(13) 0.0023(12)
C12 0.056(2) 0.065(2) 0.073(2) -0.0242(18) 0.0279(17) -0.0093(16)
C6 0.0547(19) 0.0482(18) 0.085(2) 0.0027(16) 0.0300(17) -0.0105(15)
C1 0.0485(17) 0.0464(18) 0.0686(19) 0.0071(16) -0.0014(14) 0.0005(15)
C15 0.074(2) 0.065(2) 0.067(2) -0.0138(18) 0.0171(19) 0.0036(19)
C8 0.0472(17) 0.0440(18) 0.082(2) -0.0046(15) 0.0218(16) 0.0023(14)
C19 0.087(3) 0.061(2) 0.066(2) -0.0118(18) 0.011(2) 0.003(2)
C22 0.0398(16) 0.0517(17) 0.0607(19) -0.0074(15) 0.0132(14) 0.0012(14)
C10 0.0426(17) 0.054(2) 0.088(2) 0.0120(17) 0.0253(17) 0.0013(14)
C17 0.067(2) 0.091(3) 0.070(2) 0.008(2) 0.0110(19) 0.004(2)
C9 0.0483(18) 0.049(2) 0.106(3) -0.0078(19) 0.0195(18) -0.0070(15)
C18 0.082(3) 0.100(3) 0.092(3) -0.009(3) 0.028(3) 0.025(2)
C11 0.063(2) 0.072(2) 0.102(3) -0.010(2) 0.047(2) 0.0068(19)
C16 0.077(3) 0.080(3) 0.068(2) -0.011(2) 0.003(2) -0.009(2)
C13 0.046(2) 0.084(3) 0.166(5) 0.011(3) 0.043(3) 0.0015(19)
C21 0.195(6) 0.075(3) 0.101(4) 0.006(3) -0.065(4) -0.002(3)
C20 0.085(3) 0.152(5) 0.119(4) 0.007(4) 0.018(3) -0.005(4)

loop_
_atom_type_symbol
_atom_type_description
_atom_type_scat_dispersion_real
_atom_type_scat_dispersion_imag
_atom_type_scat_source
S S 0.1246 0.1234 'International Tables Vol C Tables 4.2.6.8 and 6.1.1.4'
O O 0.0106 0.0060 'International Tables Vol C Tables 4.2.6.8 and 6.1.1.4'
N N 0.0061 0.0033 'International Tables Vol C Tables 4.2.6.8 and 6.1.1.4'
H H 0.0000 0.0000 'International Tables Vol C Tables 4.2.6.8 and 6.1.1.4'
C C 0.0033 0.0016 'International Tables Vol C Tables 4.2.6.8 and 6.1.1.4'

loop_
_geom_angle_atom_site_label_1
_geom_angle_atom_site_label_2
_geom_angle_atom_site_label_3
_geom_angle
C22 C23 H23A 109.5
C22 C23 H23B 109.5
H23A C23 H23B 109.5
C22 C23 H23C 109.5
H23A C23 H23C 109.5
H23B C23 H23C 109.5
O2 S2 O1 119.68(13)
O2 S2 N2 107.22(14)
O1 S2 N2 106.01(13)
O2 S2 C7 108.18(14)
O1 S2 C7 107.01(13)
N2 S2 C7 108.31(13)
O3 S3 O4 120.74(16)
O3 S3 N1 107.54(15)
O4 S3 N1 105.08(15)
O3 S3 C14 107.66(16)
O4 S3 C14 106.62(17)
N1 S3 C14 108.78(14)
C1 S1 C6 98.01(16)
C12 C7 C8 120.2(3)
C12 C7 S2 120.1(2)
C8 C7 S2 119.7(2)
C22 O6 C3 109.2(2)
C2 N2 S2 122.6(2)
C2 N2 H2N 118.7
S2 N2 H2N 118.7
C15 C14 C19 119.3(3)
C15 C14 S3 121.1(3)
C19 C14 S3 119.6(3)
C5 N1 S3 125.9(2)
C5 N1 H1N 117.1
S3 N1 H1N 117.1
N1 C5 C4 108.8(2)
N1 C5 C6 106.8(2)
C4 C5 C6 115.5(2)
N1 C5 H5 108.5
C4 C5 H5 108.5
C6 C5 H5 108.5
O5 C4 C5 110.0(2)
O5 C4 C3 104.0(2)
C5 C4 C3 115.1(2)
O5 C4 H4 109.2
C5 C4 H4 109.2
C3 C4 H4 109.2
C4 O5 C22 109.9(2)
O6 C3 C2 108.8(2)
O6 C3 C4 103.2(2)
C2 C3 C4 114.7(2)
O6 C3 H3 109.9
C2 C3 H3 109.9
C4 C3 H3 109.9
N2 C2 C3 109.8(2)
N2 C2 C1 111.1(2)
C3 C2 C1 112.0(2)
N2 C2 H2 108.0
C3 C2 H2 108.0
C1 C2 H2 108.0
C7 C12 C11 119.5(3)
C7 C12 H12 120.3
C11 C12 H12 120.3
C5 C6 S1 117.4(2)
C5 C6 H6A 107.9
S1 C6 H6A 107.9
C5 C6 H6B 107.9
S1 C6 H6B 107.9
H6A C6 H6B 107.2
C2 C1 S1 114.5(2)
C2 C1 H1A 108.6
S1 C1 H1A 108.6
C2 C1 H1B 108.6
S1 C1 H1B 108.6
H1A C1 H1B 107.6
C14 C15 C16 120.3(3)
C14 C15 H15 119.8
C16 C15 H15 119.8
C7 C8 C9 118.9(3)
C7 C8 H8 120.5
C9 C8 H8 120.5
C18 C19 C14 119.4(4)
C18 C19 H19 120.3
C14 C19 H19 120.3
O6 C22 O5 107.5(2)
O6 C22 C23 108.0(4)
O5 C22 C23 109.7(3)
O6 C22 C21 110.2(3)
O5 C22 C21 107.9(4)
C23 C22 C21 113.4(5)
C9 C10 C11 117.5(3)
C9 C10 C13 121.0(3)
C11 C10 C13 121.5(3)
C16 C17 C18 117.4(4)
C16 C17 C20 121.5(4)
C18 C17 C20 121.1(5)
C10 C9 C8 122.3(3)
C10 C9 H9 118.8
C8 C9 H9 118.8
C19 C18 C17 122.0(4)
C19 C18 H18 119.0
C17 C18 H18 119.0
C10 C11 C12 121.7(3)
C10 C11 H11 119.2
C12 C11 H11 119.2
C17 C16 C15 121.6(4)
C17 C16 H16 119.2
C15 C16 H16 119.2
C10 C13 H13A 109.5
C10 C13 H13B 109.5
H13A C13 H13B 109.5
C10 C13 H13C 109.5
H13A C13 H13C 109.5
H13B C13 H13C 109.5
C22 C21 H21A 109.5
C22 C21 H21B 109.5
H21A C21 H21B 109.5
C22 C21 H21C 109.5
H21A C21 H21C 109.5
H21B C21 H21C 109.5
C17 C20 H20A 109.5
C17 C20 H20B 109.5
H20A C20 H20B 109.5
C17 C20 H20C 109.5
H20A C20 H20C 109.5
H20B C20 H20C 109.5

loop_
_geom_bond_atom_site_label_1
_geom_bond_atom_site_label_2
_geom_bond_distance
C23 C22 1.465(5)
C23 H23A 0.9600
C23 H23B 0.9600
C23 H23C 0.9600
S2 O2 1.419(2)
S2 O1 1.437(2)
S2 N2 1.598(2)
S2 C7 1.769(3)
S3 O3 1.424(2)
S3 O4 1.437(2)
S3 N1 1.594(3)
S3 C14 1.756(3)
S1 C1 1.789(4)
S1 C6 1.813(3)
C7 C12 1.370(4)
C7 C8 1.370(4)
O6 C22 1.393(4)
O6 C3 1.420(3)
N2 C2 1.470(3)
N2 H2N 0.8600
C14 C15 1.376(5)
C14 C19 1.383(5)
N1 C5 1.467(4)
N1 H1N 0.8600
C5 C4 1.515(4)
C5 C6 1.533(4)
C5 H5 0.9800
C4 O5 1.411(4)
C4 C3 1.533(4)
C4 H4 0.9800
O5 C22 1.416(4)
C3 C2 1.509(4)
C3 H3 0.9800
C2 C1 1.537(4)
C2 H2 0.9800
C12 C11 1.382(5)
C12 H12 0.9300
C6 H6A 0.9700
C6 H6B 0.9700
C1 H1A 0.9700
C1 H1B 0.9700
C15 C16 1.382(5)
C15 H15 0.9300
C8 C9 1.381(4)
C8 H8 0.9300
C19 C18 1.379(6)
C19 H19 0.9300
C22 C21 1.477(6)
C10 C9 1.367(5)
C10 C11 1.369(5)
C10 C13 1.515(5)
C17 C16 1.368(6)
C17 C18 1.389(6)
C17 C20 1.512(6)
C9 H9 0.9300
C18 H18 0.9300
C11 H11 0.9300
C16 H16 0.9300
C13 H13A 0.9600
C13 H13B 0.9600
C13 H13C 0.9600
C21 H21A 0.9600
C21 H21B 0.9600
C21 H21C 0.9600
C20 H20A 0.9600
C20 H20B 0.9600
C20 H20C 0.9600

loop_
_geom_torsion_atom_site_label_1
_geom_torsion_atom_site_label_2
_geom_torsion_atom_site_label_3
_geom_torsion_atom_site_label_4
_geom_torsion
O2 S2 C7 C12 31.6(3)
O1 S2 C7 C12 161.8(2)
N2 S2 C7 C12 -84.3(3)
O2 S2 C7 C8 -149.5(2)
O1 S2 C7 C8 -19.3(3)
N2 S2 C7 C8 94.6(3)
O2 S2 N2 C2 -31.5(3)
O1 S2 N2 C2 -160.4(2)
C7 S2 N2 C2 85.1(2)
O3 S3 C14 C15 25.6(3)
O4 S3 C14 C15 156.5(3)
N1 S3 C14 C15 -90.7(3)
O3 S3 C14 C19 -155.7(3)
O4 S3 C14 C19 -24.8(3)
N1 S3 C14 C19 88.1(3)
O3 S3 N1 C5 -30.2(3)
O4 S3 N1 C5 -160.0(2)
C14 S3 N1 C5 86.1(3)
S3 N1 C5 C4 -128.2(2)
S3 N1 C5 C6 106.4(3)
N1 C5 C4 O5 57.8(3)
C6 C5 C4 O5 177.9(3)
N1 C5 C4 C3 174.8(2)
C6 C5 C4 C3 -65.1(3)
C5 C4 O5 C22 137.3(3)
C3 C4 O5 C22 13.5(3)
C22 O6 C3 C2 147.1(3)
C22 O6 C3 C4 24.8(3)
O5 C4 C3 O6 -23.0(3)
C5 C4 C3 O6 -143.3(2)
O5 C4 C3 C2 -141.2(2)
C5 C4 C3 C2 98.4(3)
S2 N2 C2 C3 -127.9(2)
S2 N2 C2 C1 107.7(3)
O6 C3 C2 N2 69.2(3)
C4 C3 C2 N2 -175.8(2)
O6 C3 C2 C1 -167.0(2)
C4 C3 C2 C1 -52.0(3)
C8 C7 C12 C11 0.4(5)
S2 C7 C12 C11 179.3(3)
N1 C5 C6 S1 173.3(2)
C4 C5 C6 S1 52.1(4)
C1 S1 C6 C5 -72.1(3)
N2 C2 C1 S1 83.8(3)
C3 C2 C1 S1 -39.3(3)
C6 S1 C1 C2 90.5(2)
C19 C14 C15 C16 0.8(6)
S3 C14 C15 C16 179.5(3)
C12 C7 C8 C9 0.4(5)
S2 C7 C8 C9 -178.5(3)
C15 C14 C19 C18 -0.5(6)
S3 C14 C19 C18 -179.2(3)
C3 O6 C22 O5 -17.3(3)
C3 O6 C22 C23 -135.6(4)
C3 O6 C22 C21 100.0(4)
C4 O5 C22 O6 1.4(3)
C4 O5 C22 C23 118.6(4)
C4 O5 C22 C21 -117.4(4)
C11 C10 C9 C8 1.0(6)
C13 C10 C9 C8 -179.2(4)
C7 C8 C9 C10 -1.2(5)
C14 C19 C18 C17 0.9(7)
C16 C17 C18 C19 -1.5(7)
C20 C17 C18 C19 179.3(5)
C9 C10 C11 C12 -0.1(6)
C13 C10 C11 C12 -179.9(4)
C7 C12 C11 C10 -0.6(6)
C18 C17 C16 C15 1.9(6)
C20 C17 C16 C15 -178.9(4)
C14 C15 C16 C17 -1.5(6)
